data_4335616
loop_
_publ_author_name
'Jun-Ling Song'
'Chun-Li Hu'
'Xiang Xu'
'Fang Kong'
'Jiang-Gao Mao'

_publ_section_title
;
 Pb2B3O5.5(OH)2 and [Pb3(B3O7)](NO3): Facile Syntheses of New Lead(II)
 Borates by Simply Changing the pH Values of the Reaction Systems
;
_journal_name_full 'Inorganic Chemistry'
_journal_page_first 8979
_journal_page_last 8986
_journal_paper_doi 10.1021/ic401175r
_journal_volume 52
_journal_year 2013
_chemical_formula_sum 'B3 N O10 Pb3'
_chemical_formula_weight 828.01
_chemical_name_systematic
; 
 ? 
;
_space_group_IT_number 62
_symmetry_cell_setting orthorhombic
_symmetry_space_group_name_Hall '-P 2ac 2n'
_symmetry_space_group_name_H-M 'P n m a'
_atom_sites_solution_primary direct
_atom_sites_solution_secondary difmap
_audit_creation_method SHELXL-97
_cell_angle_alpha 90.00
_cell_angle_beta 90.00
_cell_angle_gamma 90.00
_cell_formula_units_Z 4
_cell_length_a 10.3481(5)
_cell_length_b 7.8908(4)
_cell_length_c 11.2123(5)
_cell_measurement_reflns_used 3642
_cell_measurement_temperature 293(2)
_cell_measurement_theta_max 29.3489
_cell_measurement_theta_min 3.1487
_cell_volume 915.54(8)
_computing_structure_refinement 'SHELXL-97 (Sheldrick, 1997)'
_computing_structure_solution 'SHELXS-97 (Sheldrick, 1990)'
_diffrn_ambient_temperature 293(2)
_diffrn_measured_fraction_theta_full 0.999
_diffrn_measured_fraction_theta_max 0.999
_diffrn_measurement_device_type 'Saturn70 (4x4 bin mode)'
_diffrn_measurement_method CCD_Profile_fitting
_diffrn_radiation_monochromator graphite
_diffrn_radiation_source 'fine-focus sealed tube'
_diffrn_radiation_type MoK\a
_diffrn_radiation_wavelength 0.71073
_diffrn_reflns_av_R_equivalents 0.0621
_diffrn_reflns_av_sigmaI/netI 0.0343
_diffrn_reflns_limit_h_max 12
_diffrn_reflns_limit_h_min -12
_diffrn_reflns_limit_k_max 9
_diffrn_reflns_limit_k_min -8
_diffrn_reflns_limit_l_max 13
_diffrn_reflns_limit_l_min -13
_diffrn_reflns_number 6237
_diffrn_reflns_theta_full 25.99
_diffrn_reflns_theta_max 25.99
_diffrn_reflns_theta_min 3.16
_exptl_absorpt_coefficient_mu 55.078
_exptl_absorpt_correction_T_max 1.0000
_exptl_absorpt_correction_T_min 0.8290
_exptl_absorpt_correction_type multi-scan
_exptl_crystal_colour Colorless
_exptl_crystal_density_diffrn 6.007
_exptl_crystal_description Prism
_exptl_crystal_F_000 1392
_exptl_crystal_size_max 0.2000
_exptl_crystal_size_mid 0.0700
_exptl_crystal_size_min 0.0500
_refine_diff_density_max 4.343
_refine_diff_density_min -1.335
_refine_diff_density_rms 0.346
_refine_ls_extinction_coef 0.00016(6)
_refine_ls_extinction_expression Fc^*^=kFc[1+0.001xFc^2^\l^3^/sin(2\q)]^-1/4^
_refine_ls_extinction_method SHELXL
_refine_ls_goodness_of_fit_ref 1.132
_refine_ls_matrix_type full
_refine_ls_number_parameters 89
_refine_ls_number_reflns 966
_refine_ls_number_restraints 0
_refine_ls_restrained_S_all 1.128
_refine_ls_R_factor_all 0.0295
_refine_ls_R_factor_gt 0.0275
_refine_ls_shift/su_max 0.007
_refine_ls_shift/su_mean 0.002
_refine_ls_structure_factor_coef Fsqd
_refine_ls_weighting_details 'calc w=1/[\s^2^(Fo^2^)+(0.0268P)^2^+12.6943P] where P=(Fo^2^+2Fc^2^)/3'
_refine_ls_weighting_scheme calc
_refine_ls_wR_factor_gt 0.0663
_refine_ls_wR_factor_ref 0.0678
_reflns_number_gt 913
_reflns_number_total 966
_reflns_threshold_expression >2sigma(I)
_cod_data_source_file ic401175r_si_001_1.cif
_cod_data_source_block Pb3B3O10N
_cod_database_code 4335616

loop_
_symmetry_equiv_pos_as_xyz
'x, y, z'
'-x+1/2, -y, z+1/2'
'-x, y+1/2, -z'
'x+1/2, -y+1/2, -z+1/2'
'-x, -y, -z'
'x-1/2, y, -z-1/2'
'x, -y-1/2, z'
'-x-1/2, y-1/2, z-1/2'

loop_
_atom_site_label
_atom_site_type_symbol
_atom_site_fract_x
_atom_site_fract_y
_atom_site_fract_z
_atom_site_U_iso_or_equiv
_atom_site_adp_type
_atom_site_occupancy
_atom_site_symmetry_multiplicity
_atom_site_calc_flag
_atom_site_refinement_flags
Pb1 Pb 0.58669(4) 0.51910(5) 0.73533(4) 0.01619(17) Uani 1 1 d .
Pb2 Pb 0.27632(6) 0.7500 0.53621(5) 0.0186(2) Uani 1 2 d S
B1 B 0.1539(15) 0.2500 0.3043(14) 0.010(3) Uani 1 2 d SU
B2 B 0.1232(11) 0.4026(14) 0.4963(11) 0.014(2) Uani 1 1 d .
N1 N 0.3838(14) 0.2500 0.5942(15) 0.031(4) Uani 1 2 d S
O1 O 0.1527(7) 0.4048(9) 0.3767(6) 0.0175(16) Uani 1 1 d .
O2 O 0.0437(10) 0.2500 0.2223(9) 0.017(2) Uani 1 2 d S
O3 O 0.2734(9) 0.2500 0.2332(8) 0.012(2) Uani 1 2 d S
O4 O 0.1209(7) 0.5484(9) 0.5610(6) 0.0149(15) Uani 1 1 d .
O5 O 0.1002(10) 0.2500 0.5538(9) 0.015(2) Uani 1 2 d S
O6 O 0.3616(16) 0.2500 0.7012(13) 0.062(5) Uani 1 2 d S
O7 O 0.3976(9) 0.3849(12) 0.5377(10) 0.046(3) Uani 1 1 d .

loop_
_atom_site_aniso_label
_atom_site_aniso_U_11
_atom_site_aniso_U_22
_atom_site_aniso_U_33
_atom_site_aniso_U_23
_atom_site_aniso_U_13
_atom_site_aniso_U_12
Pb1 0.0188(3) 0.0135(2) 0.0163(3) -0.00310(15) -0.00126(15) -0.00079(15)
Pb2 0.0219(3) 0.0194(3) 0.0145(3) 0.000 0.0066(2) 0.000
B1 0.010(4) 0.010(4) 0.010(4) 0.000 0.002(3) 0.000
B2 0.013(6) 0.012(6) 0.015(6) -0.005(5) 0.002(5) 0.001(4)
N1 0.021(8) 0.030(9) 0.041(10) 0.000 -0.015(7) 0.000
O1 0.023(4) 0.019(4) 0.011(3) -0.002(3) 0.000(3) -0.003(3)
O2 0.016(5) 0.013(5) 0.023(6) 0.000 -0.002(4) 0.000
O3 0.003(5) 0.020(5) 0.013(5) 0.000 0.001(4) 0.000
O4 0.023(4) 0.014(4) 0.008(3) 0.001(3) 0.000(3) -0.005(3)
O5 0.018(5) 0.005(5) 0.022(6) 0.000 0.003(4) 0.000
O6 0.050(10) 0.108(14) 0.028(8) 0.000 -0.004(7) 0.000
O7 0.040(6) 0.036(5) 0.063(7) 0.007(5) -0.009(5) 0.000(4)

loop_
_atom_type_symbol
_atom_type_description
_atom_type_scat_dispersion_real
_atom_type_scat_dispersion_imag
_atom_type_scat_source
B B 0.0013 0.0007 'International Tables Vol C Tables 4.2.6.8 and 6.1.1.4'
O O 0.0106 0.0060 'International Tables Vol C Tables 4.2.6.8 and 6.1.1.4'
Pb Pb -3.3944 10.1111 'International Tables Vol C Tables 4.2.6.8 and 6.1.1.4'
N N 0.0061 0.0033 'International Tables Vol C Tables 4.2.6.8 and 6.1.1.4'

loop_
_geom_angle_atom_site_label_1
_geom_angle_atom_site_label_2
_geom_angle_atom_site_label_3
_geom_angle
_geom_angle_site_symmetry_1
_geom_angle_site_symmetry_3
O2 Pb1 O4 94.2(3) 2_565 6_657
O2 Pb1 O3 75.8(3) 2_565 5_666
O4 Pb1 O3 71.5(3) 6_657 5_666
O2 Pb1 O1 51.9(3) 2_565 2_565
O4 Pb1 O1 65.6(2) 6_657 2_565
O3 Pb1 O1 105.9(2) 5_666 2_565
O2 Pb1 O1 110.0(3) 2_565 5_666
O4 Pb1 O1 104.6(2) 6_657 5_666
O3 Pb1 O1 50.4(2) 5_666 5_666
O1 Pb1 O1 155.8(3) 2_565 5_666
O2 Pb1 O6 95.3(3) 2_565 .
O4 Pb1 O6 107.3(3) 6_657 .
O3 Pb1 O6 170.8(3) 5_666 .
O1 Pb1 O6 65.9(3) 2_565 .
O1 Pb1 O6 137.2(3) 5_666 .
O2 Pb1 O5 127.5(3) 2_565 6_657
O4 Pb1 O5 47.8(2) 6_657 6_657
O3 Pb1 O5 112.2(3) 5_666 6_657
O1 Pb1 O5 77.1(2) 2_565 6_657
O1 Pb1 O5 113.6(2) 5_666 6_657
O6 Pb1 O5 71.1(3) . 6_657
O2 Pb1 Pb1 36.7(2) 2_565 7_575
O4 Pb1 Pb1 84.30(17) 6_657 7_575
O3 Pb1 Pb1 39.29(17) 5_666 7_575
O1 Pb1 Pb1 78.47(13) 2_565 7_575
O1 Pb1 Pb1 78.59(13) 5_666 7_575
O6 Pb1 Pb1 132.0(2) . 7_575
O5 Pb1 Pb1 131.88(13) 6_657 7_575
O3 Pb2 O4 73.8(2) 2_565 .
O3 Pb2 O4 73.8(2) 2_565 7_575
O4 Pb2 O4 88.5(4) . 7_575
O3 Pb2 O2 54.9(3) 2_565 2_565
O4 Pb2 O2 112.3(2) . 2_565
O4 Pb2 O2 112.3(2) 7_575 2_565
O2 B1 O1 109.9(8) . .
O2 B1 O1 109.9(8) . 7_565
O1 B1 O1 112.8(12) . 7_565
O2 B1 O3 108.3(11) . .
O1 B1 O3 107.9(8) . .
O1 B1 O3 107.9(8) 7_565 .
O4 B2 O1 120.8(10) . .
O4 B2 O5 119.0(10) . .
O1 B2 O5 120.2(9) . .
O6 N1 O7 121.4(8) . 7_565
O6 N1 O7 121.4(8) . .
O7 N1 O7 117.2(17) 7_565 .
B2 O1 B1 122.0(9) . .
B1 O2 Pb1 114.9(4) . 8_655
B1 O2 Pb1 114.9(4) . 2_564
Pb1 O2 Pb1 106.6(4) 8_655 2_564
B1 O3 Pb2 109.7(8) . 2_564
B1 O3 Pb1 115.8(4) . 5_666
Pb2 O3 Pb1 106.6(3) 2_564 5_666
B1 O3 Pb1 115.8(4) . 3_646
Pb2 O3 Pb1 106.6(3) 2_564 3_646
Pb1 O3 Pb1 101.4(3) 5_666 3_646
B2 O4 Pb2 120.9(7) . .
B2 O4 Pb1 116.3(7) . 6_557
Pb2 O4 Pb1 107.3(3) . 6_557
B2 O5 B2 120.6(12) 7_565 .
N1 O6 Pb1 88.9(8) . .

loop_
_geom_bond_atom_site_label_1
_geom_bond_atom_site_label_2
_geom_bond_distance
_geom_bond_site_symmetry_2
Pb1 O2 2.272(6) 2_565
Pb1 O4 2.323(7) 6_657
Pb1 O3 2.354(6) 5_666
Pb1 O1 3.002(7) 2_565
Pb1 O1 3.034(7) 5_666
Pb1 O6 3.175(12) .
Pb1 O5 3.181(8) 6_657
Pb1 Pb1 3.6440(8) 7_575
Pb2 O3 2.268(9) 2_565
Pb2 O4 2.279(7) .
Pb2 O4 2.279(7) 7_575
Pb2 O2 2.797(11) 2_565
B1 O2 1.465(19) .
B1 O1 1.467(11) .
B1 O1 1.467(11) 7_565
B1 O3 1.471(17) .
B2 O4 1.359(13) .
B2 O1 1.376(13) .
B2 O5 1.386(13) .
N1 O6 1.22(2) .
N1 O7 1.247(13) 7_565
N1 O7 1.247(13) .
O2 Pb1 2.272(6) 8_655
O2 Pb1 2.272(6) 2_564
O3 Pb2 2.268(9) 2_564
O3 Pb1 2.354(6) 5_666
O3 Pb1 2.354(6) 3_646
O4 Pb1 2.323(7) 6_557
O5 B2 1.386(13) 7_565
